data_7223737
loop_
_publ_author_name
'Mahmoudi, Ghodrat'
'Casti\~neiras, Alfonso'
'Garczarek, Piotr'
'Bauz\'a, Antonio'
'Rheingold, Arnold L.'
'Kinzhybalo, Vasyl'
'Frontera, Antonio'

_publ_section_title
;
 Synthesis, X-ray characterization, DFT calculations and Hirshfeld surface
 analysis of thiosemicarbazone complexes of Mn+ions (n = 2, 3; M = Ni, Cd,
 Mn, Co and Cu)
;
_journal_issue 6
_journal_name_full CrystEngComm
_journal_page_first 1009
_journal_paper_doi 10.1039/C5CE02371H
_journal_volume 18
_journal_year 2016
_chemical_formula_sum 'C26 H20 Hg I2 N6'
_chemical_formula_weight 870.87
_chemical_name_systematic
;
 ? 
;
_space_group_IT_number 2
_symmetry_cell_setting triclinic
_symmetry_space_group_name_Hall '-P 1'
_symmetry_space_group_name_H-M 'P -1'
_atom_sites_solution_hydrogens geom
_atom_sites_solution_primary direct
_atom_sites_solution_secondary difmap
_audit_creation_method SHELXL-97
_audit_update_record
;
2015-03-19 deposited with the CCDC.
2016-01-05 downloaded from the CCDC.
;
_cell_angle_alpha 68.980(4)
_cell_angle_beta 83.774(4)
_cell_angle_gamma 68.968(3)
_cell_formula_units_Z 2
_cell_length_a 9.7571(6)
_cell_length_b 11.5338(8)
_cell_length_c 14.2949(12)
_cell_measurement_reflns_used 930
_cell_measurement_temperature 296(2)
_cell_measurement_theta_max 64.01
_cell_measurement_theta_min 4.48
_cell_volume 1401.23(18)
_computing_cell_refinement 'Bruker SAINT'
_computing_data_collection 'Bruker APEX2'
_computing_data_reduction 'Bruker SAINT'
_computing_structure_refinement 'SHELXL-97 (Sheldrick, 2008)'
_computing_structure_solution 'SHELXS-97 (Sheldrick, 2008)'
_diffrn_ambient_temperature 296(2)
_diffrn_measured_fraction_theta_full 0.946
_diffrn_measured_fraction_theta_max 0.946
_diffrn_measurement_device_type 'Bruker X8 proteum'
_diffrn_measurement_method '\f and \w scans'
_diffrn_radiation_monochromator 'graded multilayer optics'
_diffrn_radiation_source 'fine-focus rotating anode'
_diffrn_radiation_type CuK\a
_diffrn_radiation_wavelength 1.54178
_diffrn_reflns_av_R_equivalents 0.0897
_diffrn_reflns_av_sigmaI/netI 0.1071
_diffrn_reflns_limit_h_max 8
_diffrn_reflns_limit_h_min -11
_diffrn_reflns_limit_k_max 13
_diffrn_reflns_limit_k_min -13
_diffrn_reflns_limit_l_max 16
_diffrn_reflns_limit_l_min -16
_diffrn_reflns_number 16554
_diffrn_reflns_theta_full 65.07
_diffrn_reflns_theta_max 65.07
_diffrn_reflns_theta_min 3.31
_exptl_absorpt_coefficient_mu 27.346
_exptl_absorpt_correction_T_max 0.4311
_exptl_absorpt_correction_T_min 0.1379
_exptl_absorpt_correction_type numerical
_exptl_absorpt_process_details 'Bruker SADABS, 2008/1'
_exptl_crystal_colour 'pale yellow'
_exptl_crystal_density_diffrn 2.064
_exptl_crystal_density_method 'not measured'
_exptl_crystal_description plate
_exptl_crystal_F_000 808
_exptl_crystal_size_max 0.12
_exptl_crystal_size_mid 0.10
_exptl_crystal_size_min 0.04
_refine_diff_density_max 2.463
_refine_diff_density_min -1.544
_refine_diff_density_rms 0.253
_refine_ls_extinction_method none
_refine_ls_goodness_of_fit_ref 1.032
_refine_ls_hydrogen_treatment constr
_refine_ls_matrix_type full
_refine_ls_number_parameters 316
_refine_ls_number_reflns 4532
_refine_ls_number_restraints 0
_refine_ls_restrained_S_all 1.032
_refine_ls_R_factor_all 0.1169
_refine_ls_R_factor_gt 0.0922
_refine_ls_shift/su_max 0.000
_refine_ls_shift/su_mean 0.000
_refine_ls_structure_factor_coef Fsqd
_refine_ls_weighting_details 'calc w=1/[\s^2^(Fo^2^)+(0.1632P)^2^+0.0000P] where P=(Fo^2^+2Fc^2^)/3'
_refine_ls_weighting_scheme calc
_refine_ls_wR_factor_gt 0.2389
_refine_ls_wR_factor_ref 0.2643
_reflns_number_gt 3030
_reflns_number_total 4532
_reflns_threshold_expression >2sigma(I)
_cod_data_source_file c5ce02371h2.cif
_cod_data_source_block 3
_cod_depositor_comments
;
The following automatic conversions were performed:

'_symmetry_cell_setting' value 'Triclinic' changed to 'triclinic'
according to
/usr/data/users/saulius/crontab/automatic-downloads/rss-feeds/RSC/lib/dictionaries/cif_core.dic
dictionary named 'cif_core.dic' version 2.4.2 from 2011-04-26.

Automatic conversion script
Id: cif_fix_values 4268 2015-11-12 08:31:59Z antanas 

 Adding full bibliography for 7223734--7223741.cif.
;
_cod_original_sg_symbol_H-M P-1
_cod_database_code 7223737
_audit_block_doi 10.5517/cc143gb1

loop_
_space_group_symop_id
_space_group_symop_operation_xyz
1 'x, y, z'
2 '-x, -y, -z'

loop_
_atom_site_label
_atom_site_type_symbol
_atom_site_fract_x
_atom_site_fract_y
_atom_site_fract_z
_atom_site_U_iso_or_equiv
_atom_site_adp_type
_atom_site_occupancy
_atom_site_symmetry_multiplicity
_atom_site_calc_flag
_atom_site_refinement_flags
Hg1 Hg 0.19312(7) 0.24969(7) 0.08765(6) 0.0862(4) Uani 1 1 d .
I1 I 0.10157(15) 0.39604(14) 0.20357(13) 0.1125(5) Uani 1 1 d .
N1 N 0.3615(12) 0.3526(12) -0.0196(9) 0.066(3) Uani 1 1 d .
C2 C 0.3257(18) 0.4830(16) -0.0663(12) 0.079(4) Uani 1 1 d .
H2 H 0.2311 0.5390 -0.0614 0.094 Uiso 1 1 calc R
I2 I 0.07014(12) 0.14080(13) 0.00183(11) 0.1018(5) Uani 1 1 d .
C3 C 0.428(3) 0.5355(18) -0.1218(12) 0.093(6) Uani 1 1 d .
H3 H 0.4012 0.6270 -0.1505 0.112 Uiso 1 1 calc R
C4 C 0.564(3) 0.459(2) -0.1360(17) 0.109(7) Uani 1 1 d .
H4 H 0.6282 0.4949 -0.1790 0.130 Uiso 1 1 calc R
C5 C 0.6021(18) 0.326(2) -0.0839(12) 0.090(5) Uani 1 1 d .
H5 H 0.6979 0.2706 -0.0860 0.108 Uiso 1 1 calc R
C6 C 0.4986(15) 0.2746(15) -0.0278(11) 0.067(3) Uani 1 1 d .
C7 C 0.5377(15) 0.1335(15) 0.0312(10) 0.068(4) Uani 1 1 d .
H7 H 0.6241 0.0745 0.0170 0.081 Uiso 1 1 calc R
N8 N 0.4584(11) 0.0883(10) 0.1009(7) 0.057(2) Uani 1 1 d .
N9 N 0.5166(12) -0.0510(11) 0.1508(8) 0.062(3) Uani 1 1 d .
C10 C 0.5220(13) -0.0848(14) 0.2467(9) 0.055(3) Uani 1 1 d .
C11 C 0.5850(13) -0.2221(12) 0.3054(9) 0.053(3) Uani 1 1 d .
C12 C 0.6641(17) -0.3168(16) 0.2602(12) 0.075(4) Uani 1 1 d .
H12 H 0.6807 -0.2903 0.1917 0.090 Uiso 1 1 calc R
C13 C 0.7170(19) -0.4505(16) 0.3196(14) 0.082(4) Uani 1 1 d .
H13 H 0.7646 -0.5127 0.2889 0.098 Uiso 1 1 calc R
C14 C 0.7014(17) -0.4928(17) 0.4205(15) 0.086(5) Uani 1 1 d .
H14 H 0.7397 -0.5825 0.4579 0.103 Uiso 1 1 calc R
C15 C 0.6290(19) -0.4028(17) 0.4677(13) 0.085(5) Uani 1 1 d .
H15 H 0.6188 -0.4297 0.5369 0.102 Uiso 1 1 calc R
C16 C 0.5729(17) -0.2732(15) 0.4090(12) 0.077(4) Uani 1 1 d .
H16 H 0.5219 -0.2132 0.4409 0.092 Uiso 1 1 calc R
C17 C 0.4770(15) 0.0154(13) 0.2993(9) 0.057(3) Uani 1 1 d .
C18 C 0.5825(14) 0.0778(14) 0.3054(10) 0.060(3) Uani 1 1 d .
C19 C 0.7176(15) 0.0559(15) 0.2576(11) 0.067(3) Uani 1 1 d .
H19 H 0.7409 0.0028 0.2182 0.081 Uiso 1 1 calc R
C20 C 0.8166(14) 0.1108(15) 0.2675(13) 0.075(4) Uani 1 1 d .
H20 H 0.9067 0.0927 0.2362 0.090 Uiso 1 1 calc R
C21 C 0.7836(18) 0.1916(16) 0.3228(14) 0.082(4) Uani 1 1 d .
H21 H 0.8505 0.2291 0.3291 0.098 Uiso 1 1 calc R
C22 C 0.6509(18) 0.2173(16) 0.3691(11) 0.075(4) Uani 1 1 d .
H22 H 0.6281 0.2729 0.4064 0.090 Uiso 1 1 calc R
C23 C 0.5499(17) 0.1615(15) 0.3611(11) 0.070(4) Uani 1 1 d .
H23 H 0.4604 0.1800 0.3929 0.084 Uiso 1 1 calc R
N24 N 0.3503(11) 0.0411(11) 0.3408(8) 0.062(3) Uani 1 1 d .
N25 N 0.2740(12) -0.0332(13) 0.3255(10) 0.071(3) Uani 1 1 d .
C26 C 0.1760(14) -0.0485(15) 0.3885(11) 0.067(3) Uani 1 1 d .
H26 H 0.1518 -0.0019 0.4327 0.081 Uiso 1 1 calc R
C27 C 0.0998(15) -0.1382(15) 0.3933(12) 0.072(4) Uani 1 1 d .
C28 C 0.123(2) -0.1971(19) 0.3180(15) 0.093(5) Uani 1 1 d .
H28 H 0.1869 -0.1788 0.2659 0.111 Uiso 1 1 calc R
C29 C 0.048(2) -0.284(2) 0.3240(19) 0.108(6) Uani 1 1 d .
H29 H 0.0599 -0.3249 0.2765 0.130 Uiso 1 1 calc R
C30 C -0.044(2) -0.306(2) 0.4042(19) 0.110(7) Uani 1 1 d .
H30 H -0.0928 -0.3653 0.4128 0.132 Uiso 1 1 calc R
C31 C -0.065(2) -0.239(2) 0.4729(16) 0.101(6) Uani 1 1 d .
H31 H -0.1318 -0.2517 0.5240 0.121 Uiso 1 1 calc R
N32 N 0.0069(14) -0.1601(15) 0.4666(11) 0.086(4) Uani 1 1 d .

loop_
_atom_site_aniso_label
_atom_site_aniso_U_11
_atom_site_aniso_U_22
_atom_site_aniso_U_33
_atom_site_aniso_U_23
_atom_site_aniso_U_13
_atom_site_aniso_U_12
Hg1 0.0675(5) 0.0920(6) 0.1158(6) -0.0489(4) 0.0164(4) -0.0375(4)
I1 0.0923(9) 0.1210(10) 0.1590(13) -0.0864(10) 0.0472(8) -0.0508(7)
I2 0.0714(7) 0.1147(10) 0.1448(11) -0.0640(8) 0.0030(7) -0.0419(6)
N1 0.052(6) 0.075(8) 0.078(7) -0.020(6) -0.003(5) -0.033(5)
C2 0.075(10) 0.071(10) 0.084(9) -0.021(8) -0.009(8) -0.021(7)
C3 0.131(17) 0.084(11) 0.067(9) 0.010(8) -0.041(10) -0.063(12)
C4 0.091(14) 0.114(16) 0.122(15) -0.007(13) -0.020(12) -0.065(13)
C5 0.058(9) 0.141(17) 0.078(9) -0.032(11) 0.006(7) -0.048(9)
C6 0.051(8) 0.080(10) 0.079(8) -0.030(8) 0.004(6) -0.031(7)
C7 0.052(7) 0.089(10) 0.067(8) -0.031(7) 0.001(6) -0.025(7)
N8 0.049(5) 0.067(7) 0.054(5) -0.024(5) 0.003(4) -0.017(5)
N9 0.059(6) 0.068(7) 0.065(6) -0.026(5) 0.001(5) -0.025(5)
C10 0.049(6) 0.093(9) 0.051(6) -0.040(6) 0.015(5) -0.044(6)
C11 0.053(7) 0.056(7) 0.054(6) -0.013(5) 0.005(5) -0.029(5)
C12 0.070(9) 0.084(11) 0.084(9) -0.044(9) 0.000(7) -0.028(7)
C13 0.088(11) 0.068(10) 0.103(12) -0.052(9) 0.002(9) -0.021(8)
C14 0.060(9) 0.078(10) 0.114(13) -0.020(10) -0.007(9) -0.027(7)
C15 0.080(10) 0.083(11) 0.080(9) -0.016(9) 0.017(8) -0.033(8)
C16 0.076(9) 0.064(9) 0.085(10) -0.020(8) 0.010(7) -0.025(7)
C17 0.064(8) 0.061(7) 0.053(6) -0.022(6) 0.002(5) -0.028(6)
C18 0.057(7) 0.077(9) 0.067(7) -0.041(7) 0.007(6) -0.033(6)
C19 0.064(8) 0.077(9) 0.069(8) -0.031(7) 0.003(6) -0.028(7)
C20 0.041(7) 0.079(10) 0.098(10) -0.020(9) -0.003(7) -0.023(6)
C21 0.077(10) 0.076(10) 0.102(11) -0.020(9) -0.008(9) -0.045(8)
C22 0.087(11) 0.095(11) 0.074(8) -0.044(8) 0.001(7) -0.052(9)
C23 0.071(9) 0.088(10) 0.069(8) -0.039(7) 0.024(7) -0.043(8)
N24 0.053(6) 0.074(7) 0.068(6) -0.029(5) 0.015(5) -0.030(5)
N25 0.057(6) 0.093(8) 0.087(8) -0.048(7) 0.021(6) -0.042(6)
C26 0.048(7) 0.081(9) 0.076(8) -0.031(7) 0.012(6) -0.024(6)
C27 0.047(7) 0.081(9) 0.090(9) -0.029(8) 0.000(7) -0.026(6)
C28 0.091(12) 0.100(12) 0.107(12) -0.047(11) 0.017(10) -0.049(10)
C29 0.107(15) 0.116(15) 0.141(17) -0.065(14) -0.006(13) -0.060(12)
C30 0.066(11) 0.111(15) 0.142(18) -0.005(14) -0.008(11) -0.051(10)
C31 0.070(11) 0.138(17) 0.101(12) -0.035(13) 0.006(9) -0.050(11)
N32 0.062(8) 0.107(10) 0.097(9) -0.023(8) 0.011(7) -0.053(7)

loop_
_atom_type_symbol
_atom_type_description
_atom_type_scat_dispersion_real
_atom_type_scat_dispersion_imag
_atom_type_scat_source
C C 0.0181 0.0091 'International Tables Vol C Tables 4.2.6.8 and 6.1.1.4'
H H 0.0000 0.0000 'International Tables Vol C Tables 4.2.6.8 and 6.1.1.4'
Hg Hg -4.2923 7.6849 'International Tables Vol C Tables 4.2.6.8 and 6.1.1.4'
I I -0.3257 6.8362 'International Tables Vol C Tables 4.2.6.8 and 6.1.1.4'
N N 0.0311 0.0180 'International Tables Vol C Tables 4.2.6.8 and 6.1.1.4'

loop_
_citation_id
_citation_doi
_citation_year
1 10.1039/C5CE00382B 2015

loop_
_geom_angle_atom_site_label_1
_geom_angle_atom_site_label_2
_geom_angle_atom_site_label_3
_geom_angle
I1 Hg1 I2 135.38(5)
N1 Hg1 I1 100.4(3)
N1 Hg1 I2 114.4(3)
N1 Hg1 N8 66.9(4)
N8 Hg1 I1 121.2(2)
N8 Hg1 I2 98.5(2)
C2 N1 Hg1 123.4(10)
C2 N1 C6 118.2(12)
C6 N1 Hg1 118.3(9)
N1 C2 H2 119.6
N1 C2 C3 120.7(16)
C3 C2 H2 119.6
C2 C3 H3 118.8
C4 C3 C2 122.3(17)
C4 C3 H3 118.8
C3 C4 H4 121.7
C3 C4 C5 116.6(18)
C5 C4 H4 121.7
C4 C5 H5 119.9
C4 C5 C6 120.3(17)
C6 C5 H5 119.9
N1 C6 C5 121.6(15)
N1 C6 C7 116.8(11)
C5 C6 C7 121.5(14)
C6 C7 H7 118.7
N8 C7 C6 122.7(13)
N8 C7 H7 118.7
C7 N8 Hg1 112.5(9)
C7 N8 N9 114.3(11)
N9 N8 Hg1 130.0(7)
C10 N9 N8 113.3(11)
N9 C10 C11 118.7(12)
N9 C10 C17 122.5(12)
C11 C10 C17 118.6(10)
C12 C11 C10 121.2(11)
C16 C11 C10 123.8(12)
C16 C11 C12 115.0(12)
C11 C12 H12 120.4
C13 C12 C11 119.3(14)
C13 C12 H12 120.4
C12 C13 H13 118.9
C14 C13 C12 122.3(15)
C14 C13 H13 118.9
C13 C14 H14 120.0
C13 C14 C15 120.1(15)
C15 C14 H14 120.0
C14 C15 H15 121.3
C16 C15 C14 117.4(16)
C16 C15 H15 121.3
C11 C16 H16 117.0
C15 C16 C11 125.9(15)
C15 C16 H16 117.0
C18 C17 C10 118.6(11)
N24 C17 C10 119.8(11)
N24 C17 C18 121.5(12)
C19 C18 C17 122.6(12)
C23 C18 C17 120.2(12)
C23 C18 C19 117.2(12)
C18 C19 H19 119.1
C20 C19 C18 121.7(14)
C20 C19 H19 119.1
C19 C20 H20 119.8
C21 C20 C19 120.3(14)
C21 C20 H20 119.8
C20 C21 H21 120.3
C20 C21 C22 119.5(14)
C22 C21 H21 120.3
C21 C22 H22 119.4
C21 C22 C23 121.1(15)
C23 C22 H22 119.4
C18 C23 H23 120.0
C22 C23 C18 120.1(13)
C22 C23 H23 120.0
C17 N24 N25 109.7(11)
C26 N25 N24 113.2(12)
N25 C26 H26 119.5
N25 C26 C27 120.9(14)
C27 C26 H26 119.5
C28 C27 C26 119.6(14)
N32 C27 C26 118.7(15)
N32 C27 C28 121.7(15)
C27 C28 H28 120.6
C29 C28 C27 118.8(18)
C29 C28 H28 120.6
C28 C29 H29 121.7
C30 C29 C28 117(2)
C30 C29 H29 121.7
C29 C30 H30 119.7
C29 C30 C31 120.6(17)
C31 C30 H30 119.7
C30 C31 H31 119.2
N32 C31 C30 121.7(18)
N32 C31 H31 119.2
C31 N32 C27 120.5(17)

loop_
_geom_bond_atom_site_label_1
_geom_bond_atom_site_label_2
_geom_bond_distance
Hg1 I1 2.6451(15)
Hg1 N1 2.450(11)
Hg1 I2 2.6512(13)
Hg1 N8 2.568(10)
N1 C2 1.336(19)
N1 C6 1.338(18)
C2 H2 0.9300
C3 C2 1.38(3)
C3 H3 0.9300
C3 C4 1.34(3)
C4 H4 0.9300
C5 C4 1.37(3)
C5 H5 0.9300
C6 C5 1.39(2)
C6 C7 1.47(2)
C7 H7 0.9300
N8 C7 1.270(17)
N9 N8 1.423(15)
N9 C10 1.286(16)
C10 C11 1.432(19)
C11 C12 1.41(2)
C12 H12 0.9300
C12 C13 1.40(2)
C13 H13 0.9300
C13 C14 1.36(3)
C14 H14 0.9300
C14 C15 1.38(3)
C15 H15 0.9300
C16 C11 1.39(2)
C16 C15 1.36(2)
C16 H16 0.9300
C17 C10 1.509(19)
C17 C18 1.477(18)
C18 C19 1.40(2)
C18 C23 1.393(19)
C19 H19 0.9300
C19 C20 1.37(2)
C20 H20 0.9300
C20 C21 1.36(2)
C21 H21 0.9300
C22 C21 1.37(2)
C22 H22 0.9300
C23 C22 1.39(2)
C23 H23 0.9300
N24 C17 1.293(17)
N24 N25 1.402(16)
N25 C26 1.255(18)
C26 H26 0.9300
C27 C26 1.46(2)
C27 C28 1.43(3)
C28 H28 0.9300
C28 C29 1.42(2)
C29 H29 0.9300
C30 C29 1.39(3)
C30 H30 0.9300
C30 C31 1.41(3)
C31 H31 0.9300
N32 C27 1.32(2)
N32 C31 1.31(2)
